data_4023628
loop_
_publ_author_name
'Jesse P. Waldo'
'Saurabh Mehta'
'Richard C. Larock'

_publ_section_title
;
 Room Temperature ICl-Induced Dehydration/Iodination of
 1-Acyl-5-hydroxy-4,5-dihydro-1H-pyrazoles.
 A Selective Route to Substituted 1-Acyl-4-iodo-1H-pyrazoles
;
_journal_name_full 'Journal of Organic Chemistry'
_journal_page_first 6666
_journal_page_last 6670
_journal_paper_doi 10.1021/jo800789p
_journal_volume 73
_journal_year 2008
_chemical_formula_sum 'C17 H15 Cl N2 O2'
_chemical_formula_weight 314.76
_chemical_name_systematic
; 
 ? 
;
_space_group_IT_number 15
_symmetry_cell_setting monoclinic
_symmetry_space_group_name_Hall '-C 2yc'
_symmetry_space_group_name_H-M 'C 1 2/c 1'
_atom_sites_solution_hydrogens geom
_atom_sites_solution_primary direct
_atom_sites_solution_secondary difmap
_audit_creation_method SHELXL-97
_cell_angle_alpha 90.00
_cell_angle_beta 98.5170(10)
_cell_angle_gamma 90.00
_cell_formula_units_Z 16
_cell_length_a 28.8123(17)
_cell_length_b 5.8366(4)
_cell_length_c 36.791(2)
_cell_measurement_reflns_used 6774
_cell_measurement_temperature 100(2)
_cell_measurement_theta_max 30.51
_cell_measurement_theta_min 2.83
_cell_volume 6118.7(7)
_computing_cell_refinement 'Bruker SMART'
_computing_data_collection 'Bruker SMART'
_computing_data_reduction 'Bruker SAINT'
_computing_molecular_graphics 'Bruker SHELXTL'
_computing_publication_material 'Bruker SHELXTL'
_computing_structure_refinement 'SHELXL-97 (Sheldrick, 1997)'
_computing_structure_solution 'SHELXS-97 (Sheldrick, 1990)'
_diffrn_ambient_temperature 100(2)
_diffrn_measured_fraction_theta_full 0.999
_diffrn_measured_fraction_theta_max 0.999
_diffrn_measurement_device_type 'CCD area detector'
_diffrn_measurement_method 'phi and omega scans'
_diffrn_radiation_monochromator graphite
_diffrn_radiation_source 'fine-focus sealed tube'
_diffrn_radiation_type MoK\a
_diffrn_radiation_wavelength 0.71073
_diffrn_reflns_av_R_equivalents 0.0342
_diffrn_reflns_av_sigmaI/netI 0.0385
_diffrn_reflns_limit_h_max 38
_diffrn_reflns_limit_h_min -38
_diffrn_reflns_limit_k_max 7
_diffrn_reflns_limit_k_min -7
_diffrn_reflns_limit_l_max 50
_diffrn_reflns_limit_l_min -47
_diffrn_reflns_number 23646
_diffrn_reflns_theta_full 29.00
_diffrn_reflns_theta_max 29.00
_diffrn_reflns_theta_min 1.12
_exptl_absorpt_coefficient_mu 0.258
_exptl_absorpt_correction_T_max 0.9526
_exptl_absorpt_correction_T_min 0.9220
_exptl_absorpt_correction_type multi-scan
_exptl_absorpt_process_details 'Bruker, SADABS'
_exptl_crystal_colour yellow
_exptl_crystal_density_diffrn 1.367
_exptl_crystal_density_method 'not measured'
_exptl_crystal_description prism
_exptl_crystal_F_000 2624
_exptl_crystal_size_max 0.32
_exptl_crystal_size_mid 0.22
_exptl_crystal_size_min 0.19
_refine_diff_density_max 0.492
_refine_diff_density_min -0.417
_refine_diff_density_rms 0.071
_refine_ls_extinction_method none
_refine_ls_goodness_of_fit_ref 1.053
_refine_ls_hydrogen_treatment mixed
_refine_ls_matrix_type full
_refine_ls_number_parameters 407
_refine_ls_number_reflns 8073
_refine_ls_number_restraints 0
_refine_ls_restrained_S_all 1.053
_refine_ls_R_factor_all 0.0627
_refine_ls_R_factor_gt 0.0463
_refine_ls_shift/su_max 0.002
_refine_ls_shift/su_mean 0.000
_refine_ls_structure_factor_coef Fsqd
_refine_ls_weighting_details 'calc w=1/[\s^2^(Fo^2^)+(0.0428P)^2^+8.8033P] where P=(Fo^2^+2Fc^2^)/3'
_refine_ls_weighting_scheme calc
_refine_ls_wR_factor_gt 0.1036
_refine_ls_wR_factor_ref 0.1131
_reflns_number_gt 6381
_reflns_number_total 8073
_reflns_threshold_expression >2sigma(I)
_cod_data_source_file jo800789p-file004.cif
_cod_data_source_block lar14
_cod_depositor_comments
;
The following automatic conversions were performed:
'_symmetry_cell_setting' value 'Monoclinic' changed to 'monoclinic'
according to '/home/saulius/struct/CIF-dictionaries/cif_core.dic'
dictionary named 'cif_core.dic' version 2.4.1 from 2010-06-29.

Automatic conversion script
Id: cif_fix_enum 1527 2010-12-29 10:47:43Z saulius 
;
_cod_original_sg_symbol_H-M 'C 2/c'
_cod_database_code 4023628

loop_
_symmetry_equiv_pos_as_xyz
'x, y, z'
'-x, y, -z+1/2'
'x+1/2, y+1/2, z'
'-x+1/2, y+1/2, -z+1/2'
'-x, -y, -z'
'x, -y, z-1/2'
'-x+1/2, -y+1/2, -z'
'x+1/2, -y+1/2, z-1/2'

loop_
_atom_site_label
_atom_site_type_symbol
_atom_site_fract_x
_atom_site_fract_y
_atom_site_fract_z
_atom_site_U_iso_or_equiv
_atom_site_adp_type
_atom_site_occupancy
_atom_site_symmetry_multiplicity
_atom_site_calc_flag
_atom_site_refinement_flags
_atom_site_disorder_assembly
_atom_site_disorder_group
Cl1 Cl 0.046334(14) 0.83798(9) 0.183956(12) 0.02616(11) Uani 1 1 d . . .
O1 O 0.25607(4) 0.3623(2) 0.18858(3) 0.0158(2) Uani 1 1 d . . .
O2 O 0.27017(4) 0.7120(2) 0.24591(3) 0.0155(2) Uani 1 1 d . . .
N1 N 0.28134(5) 0.7518(2) 0.18741(3) 0.0137(3) Uani 1 1 d . . .
N2 N 0.30516(5) 0.8512(2) 0.16111(4) 0.0148(3) Uani 1 1 d . . .
C1 C 0.29115(5) 0.7519(3) 0.13009(4) 0.0148(3) Uani 1 1 d . . .
C2 C 0.25640(6) 0.5627(3) 0.13207(4) 0.0162(3) Uani 1 1 d . . .
H2A H 0.2699 0.4122 0.1270 0.019 Uiso 1 1 calc R . .
H2B H 0.2274 0.5884 0.1144 0.019 Uiso 1 1 calc R . .
C3 C 0.24644(5) 0.5765(3) 0.17209(4) 0.0131(3) Uani 1 1 d . . .
C4 C 0.29201(5) 0.8052(3) 0.22361(4) 0.0131(3) Uani 1 1 d . . .
C5 C 0.33009(5) 0.9779(3) 0.23405(4) 0.0158(3) Uani 1 1 d . . .
H5A H 0.3384 0.9817 0.2609 0.024 Uiso 1 1 calc R . .
H5B H 0.3191 1.1295 0.2252 0.024 Uiso 1 1 calc R . .
H5C H 0.3578 0.9354 0.2229 0.024 Uiso 1 1 calc R . .
C6 C 0.19650(5) 0.6531(3) 0.17463(4) 0.0131(3) Uani 1 1 d . . .
C7 C 0.16036(6) 0.4970(3) 0.16390(4) 0.0156(3) Uani 1 1 d . . .
H7A H 0.1675 0.3510 0.1548 0.019 Uiso 1 1 calc R . .
C8 C 0.11414(6) 0.5523(3) 0.16641(4) 0.0181(3) Uani 1 1 d . . .
H8A H 0.0897 0.4456 0.1590 0.022 Uiso 1 1 calc R . .
C9 C 0.10410(5) 0.7659(3) 0.17994(4) 0.0167(3) Uani 1 1 d . . .
C10 C 0.13924(6) 0.9245(3) 0.19010(4) 0.0172(3) Uani 1 1 d . . .
H10A H 0.1319 1.0707 0.1991 0.021 Uiso 1 1 calc R . .
C11 C 0.18541(6) 0.8683(3) 0.18708(4) 0.0155(3) Uani 1 1 d . . .
H11A H 0.2096 0.9779 0.1936 0.019 Uiso 1 1 calc R . .
C12 C 0.30942(6) 0.8229(3) 0.09664(4) 0.0181(3) Uani 1 1 d . . .
C13 C 0.29447(6) 0.7159(4) 0.06306(5) 0.0244(4) Uani 1 1 d . . .
H13A H 0.2728 0.5923 0.0617 0.029 Uiso 1 1 calc R . .
C14 C 0.31124(7) 0.7904(4) 0.03150(5) 0.0302(4) Uani 1 1 d . . .
H14A H 0.3008 0.7181 0.0086 0.036 Uiso 1 1 calc R . .
C15 C 0.34283(8) 0.9680(4) 0.03321(5) 0.0357(5) Uani 1 1 d . . .
H15A H 0.3537 1.0196 0.0115 0.043 Uiso 1 1 calc R . .
C16 C 0.35876(9) 1.0715(4) 0.06651(6) 0.0445(6) Uani 1 1 d . . .
H16A H 0.3811 1.1918 0.0678 0.053 Uiso 1 1 calc R . .
C17 C 0.34198(8) 0.9991(4) 0.09801(5) 0.0360(5) Uani 1 1 d . . .
H17A H 0.3529 1.0711 0.1208 0.043 Uiso 1 1 calc R . .
Cl1' Cl 1.199883(15) 0.07465(8) 0.078433(13) 0.02815(12) Uani 1 1 d . . .
O1' O 0.99089(4) 0.6110(2) 0.06219(3) 0.0179(2) Uani 1 1 d . . .
O2' O 0.98366(4) 0.2644(2) 0.00511(3) 0.0178(2) Uani 1 1 d . . .
N1' N 0.96650(5) 0.2189(2) 0.06163(4) 0.0159(3) Uani 1 1 d . . .
N2' N 0.94088(5) 0.1177(2) 0.08648(4) 0.0159(3) Uani 1 1 d . . .
C1' C 0.95310(5) 0.2150(3) 0.11802(4) 0.0158(3) Uani 1 1 d . . .
C2' C 0.98822(6) 0.4044(3) 0.11767(4) 0.0200(4) Uani 1 1 d . . .
H2'A H 1.0164 0.3765 0.1361 0.024 Uiso 1 1 calc R . .
H2'B H 0.9744 0.5542 0.1228 0.024 Uiso 1 1 calc R . .
C3' C 1.00048(6) 0.3967(3) 0.07818(4) 0.0155(3) Uani 1 1 d . . .
C4' C 0.95968(5) 0.1662(3) 0.02530(4) 0.0146(3) Uani 1 1 d . . .
C5' C 0.92259(6) -0.0068(3) 0.01196(4) 0.0182(3) Uani 1 1 d . . .
H5'A H 0.9219 -0.0319 -0.0144 0.027 Uiso 1 1 calc R . .
H5'B H 0.8919 0.0499 0.0165 0.027 Uiso 1 1 calc R . .
H5'C H 0.9296 -0.1516 0.0251 0.027 Uiso 1 1 calc R . .
C6' C 1.05076(6) 0.3162(3) 0.07725(4) 0.0146(3) Uani 1 1 d . . .
C7' C 1.08343(6) 0.4580(3) 0.06446(4) 0.0153(3) Uani 1 1 d . . .
H7'A H 1.0742 0.6055 0.0552 0.018 Uiso 1 1 calc R . .
C8' C 1.12979(6) 0.3857(3) 0.06514(4) 0.0164(3) Uani 1 1 d . . .
H8'A H 1.1522 0.4831 0.0565 0.020 Uiso 1 1 calc R . .
C9' C 1.14254(6) 0.1703(3) 0.07865(4) 0.0177(3) Uani 1 1 d . . .
C10' C 1.11080(6) 0.0267(3) 0.09209(4) 0.0194(3) Uani 1 1 d . . .
H10B H 1.1203 -0.1193 0.1019 0.023 Uiso 1 1 calc R . .
C11' C 1.06469(6) 0.1002(3) 0.09100(4) 0.0180(3) Uani 1 1 d . . .
H11B H 1.0424 0.0022 0.0997 0.022 Uiso 1 1 calc R . .
C12' C 0.93444(6) 0.1383(3) 0.15092(4) 0.0168(3) Uani 1 1 d . . .
C13' C 0.95147(6) 0.2280(3) 0.18542(5) 0.0230(4) Uani 1 1 d . . .
H13B H 0.9741 0.3474 0.1876 0.028 Uiso 1 1 calc R . .
C14' C 0.93550(7) 0.1435(4) 0.21659(5) 0.0267(4) Uani 1 1 d . . .
H14B H 0.9476 0.2039 0.2401 0.032 Uiso 1 1 calc R . .
C15' C 0.90224(7) -0.0271(4) 0.21372(5) 0.0289(4) Uani 1 1 d . . .
H15B H 0.8921 -0.0870 0.2352 0.035 Uiso 1 1 calc R . .
C16' C 0.88353(8) -0.1115(4) 0.17942(5) 0.0384(5) Uani 1 1 d . . .
H16B H 0.8597 -0.2251 0.1773 0.046 Uiso 1 1 calc R . .
C17' C 0.89990(8) -0.0291(4) 0.14830(5) 0.0319(5) Uani 1 1 d . . .
H17B H 0.8873 -0.0882 0.1249 0.038 Uiso 1 1 calc R . .
H1O H 0.2483(8) 0.359(4) 0.2085(6) 0.030(6) Uiso 1 1 d . . .
H1'O H 0.9983(8) 0.610(4) 0.0405(7) 0.040(7) Uiso 1 1 d . . .

loop_
_atom_site_aniso_label
_atom_site_aniso_U_11
_atom_site_aniso_U_22
_atom_site_aniso_U_33
_atom_site_aniso_U_23
_atom_site_aniso_U_13
_atom_site_aniso_U_12
Cl1 0.01430(19) 0.0363(3) 0.0274(2) -0.00520(19) 0.00145(16) 0.00378(18)
O1 0.0205(6) 0.0141(6) 0.0133(5) 0.0010(4) 0.0048(5) 0.0009(5)
O2 0.0196(6) 0.0157(6) 0.0119(5) 0.0010(4) 0.0049(4) -0.0003(5)
N1 0.0144(6) 0.0171(7) 0.0100(6) -0.0007(5) 0.0033(5) -0.0040(5)
N2 0.0143(6) 0.0191(7) 0.0116(6) 0.0016(5) 0.0046(5) -0.0010(5)
C1 0.0147(7) 0.0175(8) 0.0128(7) -0.0003(6) 0.0034(6) 0.0007(6)
C2 0.0187(8) 0.0199(8) 0.0104(7) -0.0026(6) 0.0033(6) -0.0032(6)
C3 0.0153(7) 0.0131(7) 0.0109(7) -0.0015(6) 0.0021(6) -0.0019(6)
C4 0.0147(7) 0.0133(7) 0.0113(7) 0.0004(6) 0.0021(6) 0.0028(6)
C5 0.0149(7) 0.0196(8) 0.0125(7) -0.0017(6) 0.0010(6) -0.0021(6)
C6 0.0158(7) 0.0154(7) 0.0080(6) 0.0011(6) 0.0016(5) -0.0010(6)
C7 0.0188(8) 0.0154(8) 0.0120(7) -0.0020(6) 0.0005(6) -0.0017(6)
C8 0.0158(8) 0.0225(8) 0.0147(7) -0.0021(6) -0.0014(6) -0.0036(7)
C9 0.0130(7) 0.0243(9) 0.0124(7) 0.0018(6) 0.0005(6) 0.0029(6)
C10 0.0200(8) 0.0158(8) 0.0156(8) -0.0002(6) 0.0021(6) 0.0031(6)
C11 0.0169(7) 0.0148(7) 0.0144(7) 0.0007(6) 0.0010(6) -0.0017(6)
C12 0.0203(8) 0.0231(9) 0.0118(7) 0.0006(6) 0.0056(6) 0.0005(7)
C13 0.0227(9) 0.0362(11) 0.0153(8) -0.0034(7) 0.0058(7) -0.0024(8)
C14 0.0310(10) 0.0491(13) 0.0112(8) -0.0030(8) 0.0051(7) -0.0001(9)
C15 0.0470(13) 0.0475(13) 0.0160(9) 0.0049(9) 0.0162(9) -0.0027(10)
C16 0.0675(16) 0.0431(13) 0.0282(11) -0.0027(10) 0.0247(11) -0.0258(12)
C17 0.0564(14) 0.0371(12) 0.0179(9) -0.0055(8) 0.0171(9) -0.0218(10)
Cl1' 0.0185(2) 0.0299(2) 0.0348(3) -0.00438(19) -0.00035(17) 0.00467(18)
O1' 0.0204(6) 0.0181(6) 0.0162(6) 0.0002(5) 0.0054(5) 0.0003(5)
O2' 0.0222(6) 0.0182(6) 0.0137(5) 0.0027(4) 0.0049(5) -0.0021(5)
N1' 0.0163(6) 0.0212(7) 0.0106(6) -0.0016(5) 0.0029(5) -0.0067(6)
N2' 0.0149(6) 0.0210(7) 0.0127(6) 0.0010(5) 0.0049(5) -0.0034(5)
C1' 0.0133(7) 0.0200(8) 0.0141(7) 0.0000(6) 0.0024(6) -0.0008(6)
C2' 0.0203(8) 0.0275(9) 0.0129(7) -0.0043(7) 0.0049(6) -0.0084(7)
C3' 0.0165(7) 0.0178(8) 0.0126(7) -0.0019(6) 0.0029(6) -0.0041(6)
C4' 0.0153(7) 0.0161(8) 0.0122(7) 0.0005(6) 0.0017(6) 0.0018(6)
C5' 0.0171(8) 0.0234(9) 0.0137(7) -0.0022(6) 0.0005(6) -0.0032(7)
C6' 0.0164(7) 0.0177(8) 0.0094(7) -0.0020(6) 0.0007(6) -0.0040(6)
C7' 0.0183(8) 0.0161(8) 0.0110(7) -0.0002(6) 0.0006(6) -0.0030(6)
C8' 0.0150(7) 0.0207(8) 0.0135(7) -0.0020(6) 0.0016(6) -0.0047(6)
C9' 0.0161(8) 0.0218(8) 0.0136(7) -0.0049(6) -0.0029(6) 0.0007(6)
C10' 0.0267(9) 0.0163(8) 0.0137(8) 0.0005(6) -0.0023(6) -0.0010(7)
C11' 0.0220(8) 0.0180(8) 0.0135(7) 0.0006(6) 0.0008(6) -0.0055(7)
C12' 0.0154(7) 0.0225(8) 0.0129(7) 0.0001(6) 0.0039(6) -0.0002(6)
C13' 0.0219(8) 0.0305(10) 0.0176(8) -0.0030(7) 0.0059(7) -0.0048(7)
C14' 0.0267(9) 0.0405(11) 0.0135(8) -0.0029(8) 0.0046(7) -0.0031(8)
C15' 0.0358(10) 0.0366(11) 0.0164(8) 0.0048(8) 0.0109(8) -0.0030(9)
C16' 0.0518(14) 0.0433(13) 0.0226(10) -0.0012(9) 0.0134(9) -0.0234(11)
C17' 0.0431(12) 0.0383(12) 0.0151(8) -0.0032(8) 0.0067(8) -0.0190(10)

loop_
_atom_type_symbol
_atom_type_description
_atom_type_scat_dispersion_real
_atom_type_scat_dispersion_imag
_atom_type_scat_source
C C 0.0033 0.0016 'International Tables Vol C Tables 4.2.6.8 and 6.1.1.4'
H H 0.0000 0.0000 'International Tables Vol C Tables 4.2.6.8 and 6.1.1.4'
N N 0.0061 0.0033 'International Tables Vol C Tables 4.2.6.8 and 6.1.1.4'
O O 0.0106 0.0060 'International Tables Vol C Tables 4.2.6.8 and 6.1.1.4'
Cl Cl 0.1484 0.1585 'International Tables Vol C Tables 4.2.6.8 and 6.1.1.4'

loop_
_geom_angle_atom_site_label_1
_geom_angle_atom_site_label_2
_geom_angle_atom_site_label_3
_geom_angle
_geom_angle_site_symmetry_1
_geom_angle_site_symmetry_3
_geom_angle_publ_flag
C3 O1 H1O 110.7(17) . . ?
C4 N1 N2 121.50(13) . . ?
C4 N1 C3 124.89(13) . . ?
N2 N1 C3 113.51(12) . . ?
C1 N2 N1 107.80(13) . . ?
N2 C1 C12 120.72(15) . . ?
N2 C1 C2 114.28(13) . . ?
C12 C1 C2 124.99(14) . . ?
C1 C2 C3 103.17(12) . . ?
C1 C2 H2A 111.1 . . ?
C3 C2 H2A 111.1 . . ?
C1 C2 H2B 111.1 . . ?
C3 C2 H2B 111.1 . . ?
H2A C2 H2B 109.1 . . ?
O1 C3 N1 111.79(12) . . ?
O1 C3 C6 111.36(13) . . ?
N1 C3 C6 111.56(13) . . ?
O1 C3 C2 108.29(13) . . ?
N1 C3 C2 100.76(12) . . ?
C6 C3 C2 112.62(13) . . ?
O2 C4 N1 119.22(14) . . ?
O2 C4 C5 123.60(14) . . ?
N1 C4 C5 117.17(13) . . ?
C4 C5 H5A 109.5 . . ?
C4 C5 H5B 109.5 . . ?
H5A C5 H5B 109.5 . . ?
C4 C5 H5C 109.5 . . ?
H5A C5 H5C 109.5 . . ?
H5B C5 H5C 109.5 . . ?
C11 C6 C7 119.00(15) . . ?
C11 C6 C3 123.41(14) . . ?
C7 C6 C3 117.60(14) . . ?
C8 C7 C6 120.84(15) . . ?
C8 C7 H7A 119.6 . . ?
C6 C7 H7A 119.6 . . ?
C7 C8 C9 119.08(15) . . ?
C7 C8 H8A 120.5 . . ?
C9 C8 H8A 120.5 . . ?
C10 C9 C8 121.00(15) . . ?
C10 C9 Cl1 119.07(13) . . ?
C8 C9 Cl1 119.92(13) . . ?
C9 C10 C11 119.46(15) . . ?
C9 C10 H10A 120.3 . . ?
C11 C10 H10A 120.3 . . ?
C6 C11 C10 120.57(15) . . ?
C6 C11 H11A 119.7 . . ?
C10 C11 H11A 119.7 . . ?
C17 C12 C13 118.85(16) . . ?
C17 C12 C1 120.20(15) . . ?
C13 C12 C1 120.96(16) . . ?
C14 C13 C12 119.97(18) . . ?
C14 C13 H13A 120.0 . . ?
C12 C13 H13A 120.0 . . ?
C15 C14 C13 120.44(18) . . ?
C15 C14 H14A 119.8 . . ?
C13 C14 H14A 119.8 . . ?
C14 C15 C16 120.06(17) . . ?
C14 C15 H15A 120.0 . . ?
C16 C15 H15A 120.0 . . ?
C15 C16 C17 119.8(2) . . ?
C15 C16 H16A 120.1 . . ?
C17 C16 H16A 120.1 . . ?
C16 C17 C12 120.86(19) . . ?
C16 C17 H17A 119.6 . . ?
C12 C17 H17A 119.6 . . ?
C3' O1' H1'O 109.2(17) . . ?
C4' N1' N2' 122.59(13) . . ?
C4' N1' C3' 123.33(13) . . ?
N2' N1' C3' 114.03(12) . . ?
C1' N2' N1' 107.66(13) . . ?
N2' C1' C12' 121.52(15) . . ?
N2' C1' C2' 114.23(14) . . ?
C12' C1' C2' 124.23(14) . . ?
C1' C2' C3' 103.58(13) . . ?
C1' C2' H2'A 111.0 . . ?
C3' C2' H2'A 111.0 . . ?
C1' C2' H2'B 111.0 . . ?
C3' C2' H2'B 111.0 . . ?
H2'A C2' H2'B 109.0 . . ?
O1' C3' N1' 112.02(13) . . ?
O1' C3' C6' 113.33(13) . . ?
N1' C3' C6' 110.11(13) . . ?
O1' C3' C2' 108.19(13) . . ?
N1' C3' C2' 100.15(12) . . ?
C6' C3' C2' 112.29(13) . . ?
O2' C4' N1' 118.53(15) . . ?
O2' C4' C5' 123.63(14) . . ?
N1' C4' C5' 117.83(14) . . ?
C4' C5' H5'A 109.5 . . ?
C4' C5' H5'B 109.5 . . ?
H5'A C5' H5'B 109.5 . . ?
C4' C5' H5'C 109.5 . . ?
H5'A C5' H5'C 109.5 . . ?
H5'B C5' H5'C 109.5 . . ?
C7' C6' C11' 119.26(15) . . ?
C7' C6' C3' 121.19(15) . . ?
C11' C6' C3' 119.49(14) . . ?
C6' C7' C8' 120.59(16) . . ?
C6' C7' H7'A 119.7 . . ?
C8' C7' H7'A 119.7 . . ?
C9' C8' C7' 118.92(15) . . ?
C9' C8' H8'A 120.5 . . ?
C7' C8' H8'A 120.5 . . ?
C8' C9' C10' 121.65(16) . . ?
C8' C9' Cl1' 119.39(13) . . ?
C10' C9' Cl1' 118.96(14) . . ?
C9' C10' C11' 118.80(16) . . ?
C9' C10' H10B 120.6 . . ?
C11' C10' H10B 120.6 . . ?
C10' C11' C6' 120.76(15) . . ?
C10' C11' H11B 119.6 . . ?
C6' C11' H11B 119.6 . . ?
C17' C12' C13' 118.66(15) . . ?
C17' C12' C1' 120.32(15) . . ?
C13' C12' C1' 121.01(15) . . ?
C14' C13' C12' 120.29(17) . . ?
C14' C13' H13B 119.9 . . ?
C12' C13' H13B 119.9 . . ?
C15' C14' C13' 120.43(17) . . ?
C15' C14' H14B 119.8 . . ?
C13' C14' H14B 119.8 . . ?
C14' C15' C16' 119.96(17) . . ?
C14' C15' H15B 120.0 . . ?
C16' C15' H15B 120.0 . . ?
C17' C16' C15' 119.58(19) . . ?
C17' C16' H16B 120.2 . . ?
C15' C16' H16B 120.2 . . ?
C16' C17' C12' 121.00(18) . . ?
C16' C17' H17B 119.5 . . ?
C12' C17' H17B 119.5 . . ?

loop_
_geom_bond_atom_site_label_1
_geom_bond_atom_site_label_2
_geom_bond_distance
_geom_bond_site_symmetry_2
_geom_bond_publ_flag
Cl1 C9 1.7441(16) . ?
O1 C3 1.3998(19) . ?
O1 H1O 0.80(2) . ?
O2 C4 1.2320(18) . ?
N1 C4 1.3581(19) . ?
N1 N2 1.3929(17) . ?
N1 C3 1.486(2) . ?
N2 C1 1.290(2) . ?
C1 C12 1.468(2) . ?
C1 C2 1.500(2) . ?
C2 C3 1.543(2) . ?
C2 H2A 0.9900 . ?
C2 H2B 0.9900 . ?
C3 C6 1.523(2) . ?
C4 C5 1.497(2) . ?
C5 H5A 0.9800 . ?
C5 H5B 0.9800 . ?
C5 H5C 0.9800 . ?
C6 C11 1.390(2) . ?
C6 C7 1.396(2) . ?
C7 C8 1.387(2) . ?
C7 H7A 0.9500 . ?
C8 C9 1.389(2) . ?
C8 H8A 0.9500 . ?
C9 C10 1.382(2) . ?
C10 C11 1.390(2) . ?
C10 H10A 0.9500 . ?
C11 H11A 0.9500 . ?
C12 C17 1.388(3) . ?
C12 C13 1.394(2) . ?
C13 C14 1.392(2) . ?
C13 H13A 0.9500 . ?
C14 C15 1.375(3) . ?
C14 H14A 0.9500 . ?
C15 C16 1.382(3) . ?
C15 H15A 0.9500 . ?
C16 C17 1.386(3) . ?
C16 H16A 0.9500 . ?
C17 H17A 0.9500 . ?
Cl1' C9' 1.7450(17) . ?
O1' C3' 1.393(2) . ?
O1' H1'O 0.86(2) . ?
O2' C4' 1.2286(19) . ?
N1' C4' 1.357(2) . ?
N1' N2' 1.3889(17) . ?
N1' C3' 1.493(2) . ?
N2' C1' 1.293(2) . ?
C1' C12' 1.465(2) . ?
C1' C2' 1.500(2) . ?
C2' C3' 1.546(2) . ?
C2' H2'A 0.9900 . ?
C2' H2'B 0.9900 . ?
C3' C6' 1.528(2) . ?
C4' C5' 1.499(2) . ?
C5' H5'A 0.9800 . ?
C5' H5'B 0.9800 . ?
C5' H5'C 0.9800 . ?
C6' C7' 1.387(2) . ?
C6' C11' 1.395(2) . ?
C7' C8' 1.397(2) . ?
C7' H7'A 0.9500 . ?
C8' C9' 1.382(2) . ?
C8' H8'A 0.9500 . ?
C9' C10' 1.384(2) . ?
C10' C11' 1.391(2) . ?
C10' H10B 0.9500 . ?
C11' H11B 0.9500 . ?
C12' C17' 1.388(3) . ?
C12' C13' 1.393(2) . ?
C13' C14' 1.388(2) . ?
C13' H13B 0.9500 . ?
C14' C15' 1.375(3) . ?
C14' H14B 0.9500 . ?
C15' C16' 1.388(3) . ?
C15' H15B 0.9500 . ?
C16' C17' 1.387(3) . ?
C16' H16B 0.9500 . ?
C17' H17B 0.9500 . ?
